data_2017295
loop_
_publ_author_name
'Lipstman, Sophia'
'Goldberg, Israel'

_publ_section_title
;
 Unsolvated 5,10,15,20-tetra-4-pyridylporphyrin, its sesquihydrate and
 its 2-chlorophenol disolvate: conformational versatility of the ligand
;
_journal_coeditor_code GD3300
_journal_issue 9
_journal_name_full 'Acta Crystallographica Section C'
_journal_page_first o447
_journal_page_last o452
_journal_paper_doi 10.1107/S0108270109030753
_journal_volume 65
_journal_year 2009
_chemical_formula_iupac 'C40 H26 N8'
_chemical_formula_moiety 'C40 H26 N8'
_chemical_formula_sum 'C40 H26 N8'
_chemical_formula_weight 618.69
_chemical_name_systematic
;
5,10,15,20-tetra-4-pyridylporphyrin
;
_space_group_IT_number 9
_symmetry_cell_setting monoclinic
_symmetry_space_group_name_Hall 'C -2yc'
_symmetry_space_group_name_H-M 'C 1 c 1'
_atom_sites_solution_hydrogens geom
_atom_sites_solution_primary direct
_atom_sites_solution_secondary difmap
_audit_creation_method SHELXL-97
_cell_angle_alpha 90.00
_cell_angle_beta 116.2786(11)
_cell_angle_gamma 90.00
_cell_formula_units_Z 4
_cell_length_a 13.6042(2)
_cell_length_b 20.8734(4)
_cell_length_c 11.4525(2)
_cell_measurement_reflns_used 4891
_cell_measurement_temperature 110(2)
_cell_measurement_theta_max 27.87
_cell_measurement_theta_min 1.95
_cell_volume 2916.02(9)
_computing_cell_refinement 'Denzo (Otwinowski & Minor, 1997)'
_computing_data_collection 'Collect (Nonius, 1999)'
_computing_data_reduction 'Denzo (Otwinowski & Minor, 1997)'
_computing_molecular_graphics
;
ORTEPIII (Burnett & Johnson, 1996) and
Mercury (Macrae <i>et al.</i>,  2006)
;
_computing_publication_material 'SHELXL97 (Sheldrick, 2008)'
_computing_structure_refinement 'SHELXL97 (Sheldrick, 2008)'
_computing_structure_solution 'SIR97 (Altomare <i>et al.</i>,  1999)'
_diffrn_ambient_temperature 110(2)
_diffrn_detector_area_resol_mean 12.8
_diffrn_measured_fraction_theta_full 0.991
_diffrn_measured_fraction_theta_max 0.991
_diffrn_measurement_device_type 'Nonius KappaCCD'
_diffrn_measurement_method '1 deg. \f and \w scans'
_diffrn_radiation_monochromator graphite
_diffrn_radiation_source 'fine-focus sealed tube'
_diffrn_radiation_type MoK\a
_diffrn_radiation_wavelength 0.71073
_diffrn_reflns_av_R_equivalents 0.0570
_diffrn_reflns_av_sigmaI/netI 0.0506
_diffrn_reflns_limit_h_max 17
_diffrn_reflns_limit_h_min -17
_diffrn_reflns_limit_k_max 27
_diffrn_reflns_limit_k_min -26
_diffrn_reflns_limit_l_max 14
_diffrn_reflns_limit_l_min -14
_diffrn_reflns_number 16180
_diffrn_reflns_theta_full 27.87
_diffrn_reflns_theta_max 27.87
_diffrn_reflns_theta_min 1.95
_diffrn_standards_number 0
_exptl_absorpt_coefficient_mu 0.087
_exptl_absorpt_correction_type none
_exptl_crystal_colour red
_exptl_crystal_density_diffrn 1.409
_exptl_crystal_density_method 'not measured'
_exptl_crystal_description prism
_exptl_crystal_F_000 1288
_exptl_crystal_size_max 0.40
_exptl_crystal_size_mid 0.40
_exptl_crystal_size_min 0.30
_refine_diff_density_max 0.381
_refine_diff_density_min -0.284
_refine_ls_extinction_method none
_refine_ls_goodness_of_fit_ref 1.058
_refine_ls_hydrogen_treatment constr
_refine_ls_matrix_type full
_refine_ls_number_parameters 433
_refine_ls_number_reflns 3456
_refine_ls_number_restraints 2
_refine_ls_restrained_S_all 1.057
_refine_ls_R_factor_all 0.0590
_refine_ls_R_factor_gt 0.0493
_refine_ls_shift/su_max 0.000
_refine_ls_shift/su_mean 0.000
_refine_ls_structure_factor_coef Fsqd
_refine_ls_weighting_details 'calc w=1/[\s^2^(Fo^2^)+(0.0818P)^2^+0.7758P] where P=(Fo^2^+2Fc^2^)/3'
_refine_ls_weighting_scheme calc
_refine_ls_wR_factor_gt 0.1213
_refine_ls_wR_factor_ref 0.1272
_reflns_number_gt 3032
_reflns_number_total 3456
_reflns_threshold_expression >2sigma(I)
_cod_data_source_file gd3300.cif
_cod_data_source_block I
_cod_original_sg_symbol_H-M 'C c'
_cod_database_code 2017295
_cod_database_fobs_code 2017295

loop_
_symmetry_equiv_pos_as_xyz
'x, y, z'
'x, -y, z+1/2'
'x+1/2, y+1/2, z'
'x+1/2, -y+1/2, z+1/2'

loop_
_atom_site_type_symbol
_atom_site_label
_atom_site_fract_x
_atom_site_fract_y
_atom_site_fract_z
_atom_site_U_iso_or_equiv
_atom_site_adp_type
_atom_site_calc_flag
_atom_site_refinement_flags
_atom_site_occupancy
_atom_site_disorder_assembly
_atom_site_disorder_group
C C1 0.0339(2) 0.24370(14) -0.2566(3) 0.0202(6) Uani d . 1 . .
C C2 0.0474(2) 0.31233(14) -0.2507(3) 0.0212(6) Uani d . 1 . .
H H2 0.0304 0.3405 -0.3223 0.025 Uiso calc R 1 . .
C C3 0.0891(3) 0.32897(14) -0.1234(3) 0.0220(6) Uani d . 1 . .
H H3 0.1051 0.3712 -0.0890 0.026 Uiso calc R 1 . .
C C4 0.1048(3) 0.27065(14) -0.0497(3) 0.0201(6) Uani d . 1 . .
C C5 0.1562(2) 0.26725(13) 0.0868(3) 0.0187(6) Uani d . 1 . .
C C6 0.1961(2) 0.21059(14) 0.1593(3) 0.0200(6) Uani d . 1 . .
C C7 0.2548(3) 0.20409(15) 0.2989(3) 0.0226(6) Uani d . 1 . .
H H7 0.2692 0.2372 0.3613 0.027 Uiso calc R 1 . .
C C8 0.2858(2) 0.14173(14) 0.3243(3) 0.0211(6) Uani d . 1 . .
H H8 0.3281 0.1238 0.4080 0.025 Uiso calc R 1 . .
C C9 0.2437(2) 0.10768(14) 0.2032(3) 0.0187(6) Uani d . 1 . .
C C10 0.2487(2) 0.04133(14) 0.1888(3) 0.0201(6) Uani d . 1 . .
C C11 0.1829(3) 0.00596(15) 0.0776(3) 0.0215(6) Uani d . 1 . .
C C12 0.1829(3) -0.06329(14) 0.0671(3) 0.0231(6) Uani d . 1 . .
H H12 0.2313 -0.0922 0.1305 0.028 Uiso calc R 1 . .
C C13 0.1009(3) -0.07875(14) -0.0501(3) 0.0232(6) Uani d . 1 . .
H H13 0.0781 -0.1208 -0.0828 0.028 Uiso calc R 1 . .
C C14 0.0542(2) -0.01921(14) -0.1167(3) 0.0197(6) Uani d . 1 . .
C C15 -0.0269(2) -0.01431(14) -0.2459(3) 0.0202(6) Uani d . 1 . .
C C16 -0.0536(2) 0.04217(14) -0.3198(3) 0.0209(6) Uani d . 1 . .
C C17 -0.1245(3) 0.04743(15) -0.4573(3) 0.0231(6) Uani d . 1 . .
H H17 -0.1688 0.0143 -0.5125 0.028 Uiso calc R 1 . .
C C18 -0.1163(3) 0.10833(14) -0.4936(3) 0.0220(6) Uani d . 1 . .
H H18 -0.1517 0.1251 -0.5795 0.026 Uiso calc R 1 . .
C C19 -0.0445(2) 0.14280(14) -0.3792(3) 0.0190(6) Uani d . 1 . .
C C20 -0.0180(2) 0.20798(13) -0.3725(3) 0.0183(6) Uani d . 1 . .
N N21 0.0704(2) 0.21949(12) -0.1329(2) 0.0200(5) Uani d . 1 . .
H H21 0.0715 0.1789 -0.1114 0.024 Uiso calc PR 0.50 . .
N N22 0.1889(2) 0.15073(12) 0.1047(2) 0.0191(5) Uani d . 1 . .
H H22 0.1551 0.1417 0.0211 0.023 Uiso calc PR 0.50 . .
N N23 0.1046(2) 0.03168(12) -0.0365(2) 0.0209(5) Uani d . 1 . .
H H23 0.0898 0.0726 -0.0543 0.025 Uiso calc PR 0.50 . .
N N24 -0.0074(2) 0.10116(11) -0.2752(2) 0.0200(5) Uani d . 1 . .
H H24 0.0381 0.1107 -0.1942 0.024 Uiso calc PR 0.50 . .
C C25 0.1744(3) 0.32853(14) 0.1604(3) 0.0205(6) Uani d . 1 . .
C C26 0.0863(3) 0.36891(15) 0.1400(3) 0.0256(6) Uani d . 1 . .
H H26 0.0139 0.3575 0.0797 0.031 Uiso calc R 1 . .
C C27 0.1060(3) 0.42579(16) 0.2090(3) 0.0306(7) Uani d . 1 . .
H H27 0.0450 0.4524 0.1943 0.037 Uiso calc R 1 . .
N N28 0.2055(3) 0.44571(13) 0.2949(3) 0.0320(6) Uani d . 1 . .
C C29 0.2892(3) 0.40652(16) 0.3130(3) 0.0290(7) Uani d . 1 . .
H H29 0.3608 0.4194 0.3733 0.035 Uiso calc R 1 . .
C C30 0.2783(3) 0.34868(15) 0.2499(3) 0.0245(6) Uani d . 1 . .
H H30 0.3408 0.3229 0.2673 0.029 Uiso calc R 1 . .
C C31 0.3313(2) 0.00532(14) 0.3037(3) 0.0209(6) Uani d . 1 . .
C C32 0.4426(3) 0.01395(15) 0.3427(3) 0.0266(6) Uani d . 1 . .
H H32 0.4675 0.0436 0.2987 0.032 Uiso calc R 1 . .
C C33 0.5172(3) -0.02154(17) 0.4470(3) 0.0311(7) Uani d . 1 . .
H H33 0.5930 -0.0163 0.4704 0.037 Uiso calc R 1 . .
N N34 0.4889(2) -0.06267(14) 0.5166(3) 0.0304(6) Uani d . 1 . .
C C35 0.3813(3) -0.07006(17) 0.4785(3) 0.0301(7) Uani d . 1 . .
H H35 0.3589 -0.0989 0.5263 0.036 Uiso calc R 1 . .
C C36 0.3000(3) -0.03804(16) 0.3729(3) 0.0272(7) Uani d . 1 . .
H H36 0.2246 -0.0458 0.3489 0.033 Uiso calc R 1 . .
C C37 -0.0888(2) -0.07341(14) -0.3114(3) 0.0202(6) Uani d . 1 . .
C C38 -0.0404(3) -0.12450(15) -0.3452(3) 0.0251(6) Uani d . 1 . .
H H38 0.0350 -0.1229 -0.3259 0.030 Uiso calc R 1 . .
C C39 -0.1030(3) -0.17750(16) -0.4070(3) 0.0275(7) Uani d . 1 . .
H H39 -0.0682 -0.2119 -0.4284 0.033 Uiso calc R 1 . .
N N40 -0.2097(2) -0.18314(13) -0.4383(3) 0.0273(6) Uani d . 1 . .
C C41 -0.2552(3) -0.13438(15) -0.4046(3) 0.0248(6) Uani d . 1 . .
H H41 -0.3307 -0.1376 -0.4246 0.030 Uiso calc R 1 . .
C C42 -0.1997(2) -0.07922(14) -0.3421(3) 0.0220(6) Uani d . 1 . .
H H42 -0.2366 -0.0460 -0.3206 0.026 Uiso calc R 1 . .
C C43 -0.0491(3) 0.24248(14) -0.4984(3) 0.0207(6) Uani d . 1 . .
C C44 -0.1560(3) 0.25976(16) -0.5808(3) 0.0286(7) Uani d . 1 . .
H H44 -0.2139 0.2490 -0.5594 0.034 Uiso calc R 1 . .
C C45 -0.1778(3) 0.29275(18) -0.6945(3) 0.0347(8) Uani d . 1 . .
H H45 -0.2518 0.3036 -0.7498 0.042 Uiso calc R 1 . .
N N46 -0.1013(3) 0.31039(15) -0.7317(3) 0.0347(7) Uani d . 1 . .
C C47 0.0012(3) 0.29286(17) -0.6517(3) 0.0331(8) Uani d . 1 . .
H H47 0.0574 0.3043 -0.6756 0.040 Uiso calc R 1 . .
C C48 0.0314(3) 0.25937(15) -0.5369(3) 0.0260(6) Uani d . 1 . .
H H48 0.1059 0.2480 -0.4850 0.031 Uiso calc R 1 . .

loop_
_atom_site_aniso_label
_atom_site_aniso_U_11
_atom_site_aniso_U_22
_atom_site_aniso_U_33
_atom_site_aniso_U_12
_atom_site_aniso_U_13
_atom_site_aniso_U_23
C1 0.0192(14) 0.0203(14) 0.0187(13) -0.0015(11) 0.0062(11) 0.0014(11)
C2 0.0239(15) 0.0188(14) 0.0188(13) 0.0002(11) 0.0075(11) 0.0027(11)
C3 0.0256(15) 0.0168(13) 0.0222(14) -0.0024(11) 0.0094(12) 0.0006(11)
C4 0.0216(15) 0.0187(14) 0.0198(13) 0.0013(11) 0.0090(12) 0.0000(10)
C5 0.0206(15) 0.0167(14) 0.0177(13) -0.0028(11) 0.0075(11) -0.0016(10)
C6 0.0214(15) 0.0208(14) 0.0169(13) -0.0037(11) 0.0077(11) -0.0021(11)
C7 0.0272(16) 0.0207(14) 0.0165(13) -0.0013(12) 0.0065(12) -0.0013(10)
C8 0.0223(15) 0.0210(14) 0.0162(13) 0.0003(11) 0.0051(11) -0.0009(11)
C9 0.0200(14) 0.0185(13) 0.0161(13) 0.0009(11) 0.0067(11) 0.0028(10)
C10 0.0237(15) 0.0196(13) 0.0168(13) 0.0016(11) 0.0088(12) 0.0024(11)
C11 0.0231(15) 0.0210(14) 0.0193(13) 0.0003(11) 0.0086(11) 0.0028(11)
C12 0.0275(16) 0.0189(14) 0.0188(14) 0.0016(12) 0.0067(12) 0.0010(11)
C13 0.0281(16) 0.0172(13) 0.0217(14) 0.0021(12) 0.0087(12) 0.0005(11)
C14 0.0172(13) 0.0193(14) 0.0202(13) -0.0008(11) 0.0061(11) -0.0002(11)
C15 0.0217(14) 0.0172(13) 0.0193(13) -0.0014(11) 0.0068(11) -0.0024(11)
C16 0.0213(15) 0.0192(14) 0.0207(14) 0.0001(11) 0.0079(12) -0.0009(11)
C17 0.0258(16) 0.0214(15) 0.0186(13) -0.0014(12) 0.0068(12) -0.0045(11)
C18 0.0250(16) 0.0205(14) 0.0160(13) -0.0006(12) 0.0050(11) -0.0003(11)
C19 0.0227(14) 0.0168(13) 0.0164(13) -0.0012(10) 0.0078(11) 0.0004(10)
C20 0.0190(14) 0.0173(13) 0.0162(13) 0.0005(11) 0.0058(11) 0.0024(10)
N21 0.0245(13) 0.0179(12) 0.0153(11) 0.0004(10) 0.0066(9) 0.0001(9)
N22 0.0209(12) 0.0163(12) 0.0168(11) -0.0003(9) 0.0053(10) 0.0008(9)
N23 0.0213(12) 0.0205(12) 0.0170(11) -0.0007(10) 0.0051(10) 0.0001(9)
N24 0.0240(13) 0.0166(12) 0.0175(11) -0.0021(9) 0.0074(10) -0.0014(9)
C25 0.0298(16) 0.0170(14) 0.0171(13) -0.0026(11) 0.0125(12) -0.0008(10)
C26 0.0292(17) 0.0253(16) 0.0219(14) 0.0032(12) 0.0110(13) 0.0008(12)
C27 0.047(2) 0.0236(16) 0.0263(16) 0.0078(14) 0.0212(15) 0.0022(12)
N28 0.0527(19) 0.0211(13) 0.0256(14) -0.0026(13) 0.0205(13) -0.0014(11)
C29 0.0398(19) 0.0257(16) 0.0212(14) -0.0081(14) 0.0133(14) -0.0036(12)
C30 0.0303(16) 0.0227(14) 0.0195(14) -0.0058(12) 0.0102(12) -0.0012(11)
C31 0.0275(16) 0.0171(13) 0.0153(13) 0.0031(11) 0.0071(12) -0.0005(10)
C32 0.0280(17) 0.0226(15) 0.0246(14) 0.0018(12) 0.0076(13) 0.0013(12)
C33 0.0288(17) 0.0302(17) 0.0273(16) 0.0049(14) 0.0060(14) 0.0019(13)
N34 0.0358(16) 0.0285(15) 0.0215(13) 0.0075(12) 0.0078(12) 0.0010(11)
C35 0.039(2) 0.0309(18) 0.0245(15) 0.0105(14) 0.0176(15) 0.0072(13)
C36 0.0283(17) 0.0303(16) 0.0236(14) 0.0073(13) 0.0121(13) 0.0066(13)
C37 0.0231(14) 0.0170(13) 0.0181(13) -0.0011(11) 0.0068(11) -0.0001(10)
C38 0.0230(15) 0.0218(15) 0.0294(16) 0.0016(12) 0.0106(13) -0.0028(12)
C39 0.0273(16) 0.0195(14) 0.0312(16) 0.0031(12) 0.0088(13) -0.0039(12)
N40 0.0290(14) 0.0212(13) 0.0275(13) -0.0035(11) 0.0087(11) -0.0015(10)
C41 0.0234(15) 0.0237(15) 0.0267(15) -0.0018(12) 0.0104(12) 0.0011(12)
C42 0.0226(15) 0.0192(14) 0.0207(14) 0.0020(11) 0.0063(12) 0.0003(11)
C43 0.0246(16) 0.0190(14) 0.0149(12) -0.0025(11) 0.0055(11) 0.0002(11)
C44 0.0222(16) 0.0298(17) 0.0284(16) -0.0026(13) 0.0063(13) 0.0063(13)
C45 0.036(2) 0.0320(18) 0.0226(16) -0.0071(15) 0.0007(14) 0.0066(13)
N46 0.0494(18) 0.0299(15) 0.0178(12) -0.0110(13) 0.0084(12) 0.0011(11)
C47 0.044(2) 0.0324(18) 0.0271(16) -0.0095(15) 0.0196(16) 0.0000(13)
C48 0.0303(17) 0.0240(15) 0.0252(15) -0.0037(12) 0.0137(13) -0.0004(12)

loop_
_atom_type_symbol
_atom_type_description
_atom_type_scat_dispersion_real
_atom_type_scat_dispersion_imag
_atom_type_scat_source
C C 0.0033 0.0016 'International Tables Vol C Tables 4.2.6.8 and 6.1.1.4'
H H 0.0000 0.0000 'International Tables Vol C Tables 4.2.6.8 and 6.1.1.4'
N N 0.0061 0.0033 'International Tables Vol C Tables 4.2.6.8 and 6.1.1.4'

loop_
_geom_angle_atom_site_label_1
_geom_angle_atom_site_label_2
_geom_angle_atom_site_label_3
_geom_angle_site_symmetry_1
_geom_angle_site_symmetry_3
_geom_angle
_geom_angle_publ_flag
N21 C1 C20 . . 125.3(3) ?
N21 C1 C2 . . 109.7(2) ?
C20 C1 C2 . . 124.8(3) ?
C3 C2 C1 . . 106.8(3) ?
C3 C2 H2 . . 126.6 ?
C1 C2 H2 . . 126.6 ?
C2 C3 C4 . . 107.2(3) ?
C2 C3 H3 . . 126.4 ?
C4 C3 H3 . . 126.4 ?
N21 C4 C5 . . 125.8(3) ?
N21 C4 C3 . . 109.5(2) ?
C5 C4 C3 . . 124.5(3) ?
C4 C5 C6 . . 124.8(3) ?
C4 C5 C25 . . 117.5(3) ?
C6 C5 C25 . . 117.6(2) ?
N22 C6 C5 . . 124.2(3) ?
N22 C6 C7 . . 108.0(3) ?
C5 C6 C7 . . 127.7(3) ?
C8 C7 C6 . . 107.1(3) ?
C8 C7 H7 . . 126.4 ?
C6 C7 H7 . . 126.4 ?
C7 C8 C9 . . 108.3(3) ?
C7 C8 H8 . . 125.8 ?
C9 C8 H8 . . 125.8 ?
N22 C9 C10 . . 126.0(3) ?
N22 C9 C8 . . 108.0(2) ?
C10 C9 C8 . . 125.8(3) ?
C9 C10 C11 . . 125.7(3) ?
C9 C10 C31 . . 116.7(2) ?
C11 C10 C31 . . 117.6(3) ?
N23 C11 C10 . . 124.9(3) ?
N23 C11 C12 . . 109.7(3) ?
C10 C11 C12 . . 125.3(3) ?
C13 C12 C11 . . 106.9(3) ?
C13 C12 H12 . . 126.6 ?
C11 C12 H12 . . 126.6 ?
C12 C13 C14 . . 107.1(3) ?
C12 C13 H13 . . 126.4 ?
C14 C13 H13 . . 126.4 ?
N23 C14 C15 . . 125.1(3) ?
N23 C14 C13 . . 109.8(3) ?
C15 C14 C13 . . 125.0(3) ?
C14 C15 C16 . . 124.8(3) ?
C14 C15 C37 . . 118.3(3) ?
C16 C15 C37 . . 116.9(2) ?
N24 C16 C15 . . 125.1(3) ?
N24 C16 C17 . . 108.2(3) ?
C15 C16 C17 . . 126.4(3) ?
C18 C17 C16 . . 107.5(3) ?
C18 C17 H17 . . 126.3 ?
C16 C17 H17 . . 126.3 ?
C17 C18 C19 . . 107.8(3) ?
C17 C18 H18 . . 126.1 ?
C19 C18 H18 . . 126.1 ?
N24 C19 C20 . . 125.3(3) ?
N24 C19 C18 . . 108.3(2) ?
C20 C19 C18 . . 126.3(3) ?
C19 C20 C1 . . 125.1(3) ?
C19 C20 C43 . . 117.3(3) ?
C1 C20 C43 . . 117.6(2) ?
C4 N21 C1 . . 106.7(2) ?
C4 N21 H21 . . 126.6 ?
C1 N21 H21 . . 126.6 ?
C9 N22 C6 . . 108.5(2) ?
C9 N22 H22 . . 125.8 ?
C6 N22 H22 . . 125.8 ?
C14 N23 C11 . . 106.3(3) ?
C14 N23 H23 . . 126.9 ?
C11 N23 H23 . . 126.9 ?
C16 N24 C19 . . 108.1(2) ?
C16 N24 H24 . . 125.9 ?
C19 N24 H24 . . 125.9 ?
C30 C25 C26 . . 117.1(3) ?
C30 C25 C5 . . 122.4(3) ?
C26 C25 C5 . . 120.5(3) ?
C27 C26 C25 . . 119.1(3) ?
C27 C26 H26 . . 120.4 ?
C25 C26 H26 . . 120.4 ?
N28 C27 C26 . . 124.3(3) ?
N28 C27 H27 . . 117.9 ?
C26 C27 H27 . . 117.9 ?
C27 N28 C29 . . 115.9(3) ?
N28 C29 C30 . . 124.4(3) ?
N28 C29 H29 . . 117.8 ?
C30 C29 H29 . . 117.8 ?
C29 C30 C25 . . 119.2(3) ?
C29 C30 H30 . . 120.4 ?
C25 C30 H30 . . 120.4 ?
C36 C31 C32 . . 117.9(3) ?
C36 C31 C10 . . 121.9(3) ?
C32 C31 C10 . . 120.2(3) ?
C31 C32 C33 . . 119.0(3) ?
C31 C32 H32 . . 120.5 ?
C33 C32 H32 . . 120.5 ?
N34 C33 C32 . . 124.1(3) ?
N34 C33 H33 . . 118.0 ?
C32 C33 H33 . . 118.0 ?
C33 N34 C35 . . 116.2(3) ?
N34 C35 C36 . . 124.1(3) ?
N34 C35 H35 . . 118.0 ?
C36 C35 H35 . . 118.0 ?
C31 C36 C35 . . 118.7(3) ?
C31 C36 H36 . . 120.6 ?
C35 C36 H36 . . 120.6 ?
C38 C37 C42 . . 117.0(3) ?
C38 C37 C15 . . 122.8(3) ?
C42 C37 C15 . . 120.2(3) ?
C39 C38 C37 . . 119.6(3) ?
C39 C38 H38 . . 120.2 ?
C37 C38 H38 . . 120.2 ?
N40 C39 C38 . . 123.8(3) ?
N40 C39 H39 . . 118.1 ?
C38 C39 H39 . . 118.1 ?
C39 N40 C41 . . 116.3(3) ?
N40 C41 C42 . . 124.4(3) ?
N40 C41 H41 . . 117.8 ?
C42 C41 H41 . . 117.8 ?
C41 C42 C37 . . 118.8(3) ?
C41 C42 H42 . . 120.6 ?
C37 C42 H42 . . 120.6 ?
C44 C43 C48 . . 116.9(3) ?
C44 C43 C20 . . 123.1(3) ?
C48 C43 C20 . . 120.0(3) ?
C45 C44 C43 . . 119.6(3) ?
C45 C44 H44 . . 120.2 ?
C43 C44 H44 . . 120.2 ?
N46 C45 C44 . . 124.3(3) ?
N46 C45 H45 . . 117.8 ?
C44 C45 H45 . . 117.8 ?
C47 N46 C45 . . 115.4(3) ?
N46 C47 C48 . . 124.9(3) ?
N46 C47 H47 . . 117.5 ?
C48 C47 H47 . . 117.5 ?
C47 C48 C43 . . 118.9(3) ?
C47 C48 H48 . . 120.5 ?
C43 C48 H48 . . 120.5 ?

loop_
_geom_bond_atom_site_label_1
_geom_bond_atom_site_label_2
_geom_bond_site_symmetry_2
_geom_bond_distance
_geom_bond_publ_flag
C1 N21 . 1.373(4) ?
C1 C20 . 1.409(4) ?
C1 C2 . 1.442(4) ?
C2 C3 . 1.355(4) ?
C2 H2 . 0.9500 ?
C3 C4 . 1.442(4) ?
C3 H3 . 0.9500 ?
C4 N21 . 1.369(4) ?
C4 C5 . 1.403(4) ?
C5 C6 . 1.408(4) ?
C5 C25 . 1.491(4) ?
C6 N22 . 1.381(4) ?
C6 C7 . 1.443(4) ?
C7 C8 . 1.359(4) ?
C7 H7 . 0.9500 ?
C8 C9 . 1.433(4) ?
C8 H8 . 0.9500 ?
C9 N22 . 1.375(4) ?
C9 C10 . 1.400(4) ?
C10 C11 . 1.399(4) ?
C10 C31 . 1.500(4) ?
C11 N23 . 1.378(4) ?
C11 C12 . 1.451(4) ?
C12 C13 . 1.351(4) ?
C12 H12 . 0.9500 ?
C13 C14 . 1.449(4) ?
C13 H13 . 0.9500 ?
C14 N23 . 1.373(4) ?
C14 C15 . 1.404(4) ?
C15 C16 . 1.403(4) ?
C15 C37 . 1.495(4) ?
C16 N24 . 1.374(4) ?
C16 C17 . 1.441(4) ?
C17 C18 . 1.357(4) ?
C17 H17 . 0.9500 ?
C18 C19 . 1.433(4) ?
C18 H18 . 0.9500 ?
C19 N24 . 1.377(4) ?
C19 C20 . 1.401(4) ?
C20 C43 . 1.496(4) ?
N21 H21 . 0.8800 ?
N22 H22 . 0.8800 ?
N23 H23 . 0.8800 ?
N24 H24 . 0.8800 ?
C25 C30 . 1.393(4) ?
C25 C26 . 1.398(4) ?
C26 C27 . 1.385(4) ?
C26 H26 . 0.9500 ?
C27 N28 . 1.339(5) ?
C27 H27 . 0.9500 ?
N28 C29 . 1.342(5) ?
C29 C30 . 1.381(4) ?
C29 H29 . 0.9500 ?
C30 H30 . 0.9500 ?
C31 C36 . 1.388(4) ?
C31 C32 . 1.389(5) ?
C32 C33 . 1.390(4) ?
C32 H32 . 0.9500 ?
C33 N34 . 1.339(5) ?
C33 H33 . 0.9500 ?
N34 C35 . 1.338(5) ?
C35 C36 . 1.396(5) ?
C35 H35 . 0.9500 ?
C36 H36 . 0.9500 ?
C37 C38 . 1.394(4) ?
C37 C42 . 1.395(4) ?
C38 C39 . 1.384(4) ?
C38 H38 . 0.9500 ?
C39 N40 . 1.336(4) ?
C39 H39 . 0.9500 ?
N40 C41 . 1.335(4) ?
C41 C42 . 1.389(4) ?
C41 H41 . 0.9500 ?
C42 H42 . 0.9500 ?
C43 C44 . 1.385(4) ?
C43 C48 . 1.396(4) ?
C44 C45 . 1.384(4) ?
C44 H44 . 0.9500 ?
C45 N46 . 1.338(5) ?
C45 H45 . 0.9500 ?
N46 C47 . 1.337(5) ?
C47 C48 . 1.381(5) ?
C47 H47 . 0.9500 ?
C48 H48 . 0.9500 ?
